data_7154617
loop_
_publ_author_name
'Islam, Md Monarul'
'Tomiyasu, Hirotsugu'
'Matsumoto, Taisuke'
'Tanaka, Junji'
'Rahman, Shofiur'
'Georghiou, Paris E.'
'Redshaw, Carl'
'Yamato, Takehiko'

_publ_section_title
;
 Synthesis and conformational studies of chiral macrocyclic
 [1.1.1]metacyclophanes containing benzofuran rings.
;
_journal_issue 34
_journal_name_full 'Organic &amp; biomolecular chemistry'
_journal_page_first 9055
_journal_page_last 9064
_journal_paper_doi 10.1039/c5ob01002k
_journal_volume 13
_journal_year 2015
_chemical_formula_moiety 'C38 H44 O3'
_chemical_formula_sum 'C38 H44 O3'
_chemical_formula_weight 548.76
_chemical_melting_point 520.6(5)
_chemical_name_systematic '15,35,55-tri-tert-butyl-12-methoxy-1-(1,3)- benzena-3,5-(2,7)benzofurana-cyclohexaphane'
_space_group_crystal_system monoclinic
_space_group_IT_number 15
_space_group_name_Hall '-C 2yc'
_space_group_name_H-M_alt 'C 1 2/c 1'
_symmetry_space_group_name_Hall '-C 2yc'
_symmetry_space_group_name_H-M 'C 1 2/c 1'
_atom_sites_solution_hydrogens geom
_atom_sites_solution_primary direct
_atom_sites_solution_secondary difmap
_audit_update_record
;
2015-07-17 deposited with the CCDC.
2015-07-20 downloaded from the CCDC.
;
_cell_angle_alpha 90.0000
_cell_angle_beta 104.033(7)
_cell_angle_gamma 90.0000
_cell_formula_units_Z 8
_cell_length_a 17.5245(3)
_cell_length_b 13.6997(3)
_cell_length_c 26.7366(5)
_cell_measurement_reflns_used 27747
_cell_measurement_temperature 123
_cell_measurement_theta_max 68.31
_cell_measurement_theta_min 3.41
_cell_volume 6227.4(3)
_computing_cell_refinement 'RAPID AUTO'
_computing_data_collection 'RAPID AUTO (Rigaku, ????)'
_computing_data_reduction 'RAPID AUTO'
_computing_molecular_graphics 'CrystalStructure 4.1'
_computing_publication_material 'CrystalStructure 4.1 (Rigaku, 2014)'
_computing_structure_refinement 'SHELXL2013 (Sheldrick, 2008)'
_computing_structure_solution 'Il Milione (Burla, et al., 2007)'
_diffrn_ambient_temperature 123
_diffrn_detector_area_resol_mean 10.000
_diffrn_measured_fraction_theta_full 0.999
_diffrn_measured_fraction_theta_max 0.999
_diffrn_measurement_device_type 'Rigaku R-AXIS RAPID'
_diffrn_measurement_method \w
_diffrn_radiation_type 'Cu K\a'
_diffrn_radiation_wavelength 1.54187
_diffrn_reflns_av_R_equivalents 0.0471
_diffrn_reflns_laue_measured_fraction_full 0.999
_diffrn_reflns_laue_measured_fraction_max 0.999
_diffrn_reflns_limit_h_max 20
_diffrn_reflns_limit_h_min -21
_diffrn_reflns_limit_k_max 16
_diffrn_reflns_limit_k_min -16
_diffrn_reflns_limit_l_max 32
_diffrn_reflns_limit_l_min -32
_diffrn_reflns_number 35298
_diffrn_reflns_point_group_measured_fraction_full 0.999
_diffrn_reflns_point_group_measured_fraction_max 0.999
_diffrn_reflns_theta_full 67.687
_diffrn_reflns_theta_max 68.248
_diffrn_reflns_theta_min 3.408
_diffrn_standards_number 0
_exptl_absorpt_coefficient_mu 0.561
_exptl_absorpt_correction_T_max 0.894
_exptl_absorpt_correction_T_min 0.710
_exptl_absorpt_correction_type multi-scan
_exptl_absorpt_process_details 'ABSCOR (Rigaku, 1995)'
_exptl_crystal_colour colorless
_exptl_crystal_density_diffrn 1.171
_exptl_crystal_density_method 'not measured'
_exptl_crystal_description prism
_exptl_crystal_F_000 2368.00
_exptl_crystal_size_max 0.200
_exptl_crystal_size_mid 0.200
_exptl_crystal_size_min 0.200
_refine_diff_density_max 0.88
_refine_diff_density_min -0.34
_refine_ls_extinction_method none
_refine_ls_goodness_of_fit_ref 1.041
_refine_ls_hydrogen_treatment constr
_refine_ls_number_parameters 370
_refine_ls_number_reflns 5695
_refine_ls_number_restraints 0
_refine_ls_R_factor_all 0.0777
_refine_ls_R_factor_gt 0.0629
_refine_ls_shift/su_max 0.000
_refine_ls_structure_factor_coef Fsqd
_refine_ls_weighting_details 'w = 1/[\s^2^(Fo^2^)+(0.0724P)^2^+11.4692P] where P=(Fo^2^+2Fc^2^)/3'
_refine_ls_weighting_scheme calc
_refine_ls_wR_factor_gt 0.1541
_refine_ls_wR_factor_ref 0.1638
_reflns_number_gt 4654
_reflns_number_total 5695
_reflns_threshold_expression F^2^>2.0\s(F^2^)
_cod_data_source_file c5ob01002k2.cif
_cod_data_source_block yt1412b
_cod_depositor_comments
;
The following automatic conversions were performed:

'_chemical_melting_point' value '247--248 \%C.' was changed to
'520.6(5)' - it was converted from degrees Celsius(C) to Kelvins(K),
the average value was taken and precision was estimated.

Automatic conversion script
Id: cif_fix_values 3271 2015-04-21 07:52:19Z andrius 

 Adding full bibliography for 7154615--7154617.cif.
;
_cod_original_cell_volume 6227.3(3)
_cod_database_code 7154617
_shelxl_res_file
;
TITL yt1412b
CELL  1.54187 17.52445 13.69971 26.73657 90.00000 104.03300 90.00000
ZERR  8 0.00032 0.00025 0.00049 0.00000 0.00730 0.00000
LATT 7
SYMM    -X,    +Y, .50-Z
SFAC C H O
UNIT 304 352 24
L.S. 20
FMAP 2
PLAN -21
WPDB -2
HTAB
BOND $H
CONF
LIST 4
TEMP -150.0
ACTA
SIZE 0.200 0.200 0.200
WGHT    0.072400   11.469200
FVAR       0.64292
O1    3    0.226929    0.142651    0.159900    11.00000    0.02580    0.04521 =
         0.02882   -0.00801    0.00253    0.00322
O2    3    0.075352    0.051173    0.124487    11.00000    0.02670    0.02852 =
         0.02703   -0.00019   -0.00058    0.00119
O3    3    0.101339    0.263826    0.086215    11.00000    0.02705    0.02831 =
         0.02479   -0.00176    0.00119   -0.00304
C1    1    0.196781    0.177014    0.200118    11.00000    0.02530    0.03510 =
         0.02263   -0.00231   -0.00143    0.00306
C2    1    0.164253    0.110258    0.228670    11.00000    0.02624    0.02953 =
         0.02697    0.00027   -0.00472    0.00493
C3    1    0.138272    0.144116    0.270636    11.00000    0.02714    0.03276 =
         0.02674    0.00275   -0.00063    0.00070
AFIX  43
H3    2    0.117245    0.098749    0.290604    11.00000   -1.20000
AFIX   0
C4    1    0.142034    0.242792    0.284483    11.00000    0.02316    0.03233 =
         0.02535   -0.00076   -0.00032    0.00049
C5    1    0.170042    0.307510    0.253128    11.00000    0.02376    0.02941 =
         0.02566   -0.00295   -0.00094   -0.00125
AFIX  43
H5    2    0.170844    0.375263    0.260805    11.00000   -1.20000
AFIX   0
C6    1    0.197265    0.276304    0.210403    11.00000    0.02016    0.03531 =
         0.02591   -0.00040   -0.00115   -0.00117
C7    1    0.112700    0.275972    0.331497    11.00000    0.02998    0.03761 =
         0.02861   -0.00319    0.00532   -0.00203
C8    1    0.166166    0.230828    0.380809    11.00000    0.04176    0.05951 =
         0.03047    0.00011    0.00500    0.00137
AFIX  33
H8A   2    0.165882    0.159568    0.377564    11.00000   -1.20000
H8B   2    0.219992    0.255137    0.385256    11.00000   -1.20000
H8C   2    0.146450    0.249219    0.410804    11.00000   -1.20000
AFIX   0
C9    1    0.028721    0.239593    0.327199    11.00000    0.03388    0.04766 =
         0.03786   -0.00255    0.01031   -0.00414
AFIX  33
H9A   2    0.027169    0.168430    0.323354    11.00000   -1.20000
H9B   2    0.012068    0.257600    0.358409    11.00000   -1.20000
H9C   2   -0.006812    0.269468    0.297085    11.00000   -1.20000
AFIX   0
C10   1    0.114082    0.385794    0.337404    11.00000    0.05811    0.04098 =
         0.04509   -0.00750    0.02227   -0.00347
AFIX  33
H10A  2    0.167615    0.409854    0.340190    11.00000   -1.20000
H10B  2    0.078323    0.415279    0.307262    11.00000   -1.20000
H10C  2    0.097204    0.403411    0.368586    11.00000   -1.20000
AFIX   0
C11   1    0.309942    0.128922    0.175568    11.00000    0.02914    0.05676 =
         0.04191   -0.01133    0.00440    0.00749
AFIX  33
H11A  2    0.329128    0.104736    0.146351    11.00000   -1.20000
H11B  2    0.335469    0.191250    0.187375    11.00000   -1.20000
H11C  2    0.322305    0.081340    0.203749    11.00000   -1.20000
AFIX   0
C12   1    0.148839    0.005849    0.210260    11.00000    0.03500    0.02874 =
         0.03045    0.00067   -0.00440    0.00495
AFIX  23
H12A  2    0.193471   -0.018041    0.196964    11.00000   -1.20000
H12B  2    0.144484   -0.036227    0.239544    11.00000   -1.20000
AFIX   0
C13   1    0.074453   -0.000481    0.168583    11.00000    0.03815    0.02163 =
         0.02611    0.00061    0.00026    0.00533
C14   1    0.004296   -0.042911    0.165552    11.00000    0.03913    0.02340 =
         0.02768    0.00115    0.00244   -0.00074
AFIX  43
H14   2   -0.009956   -0.081990    0.191205    11.00000   -1.20000
AFIX   0
C15   1   -0.045260   -0.017548    0.115692    11.00000    0.03275    0.02356 =
         0.02563   -0.00134    0.00284    0.00064
C16   1   -0.122800   -0.036383    0.088852    11.00000    0.03133    0.02638 =
         0.03045    0.00004    0.00679   -0.00200
AFIX  43
H16   2   -0.155813   -0.075986    0.103854    11.00000   -1.20000
AFIX   0
C17   1   -0.151312    0.003526    0.039790    11.00000    0.02745    0.03010 =
         0.02745   -0.00467    0.00311    0.00053
C18   1   -0.101292    0.062940    0.019242    11.00000    0.02868    0.02764 =
         0.02278   -0.00200    0.00301    0.00264
AFIX  43
H18   2   -0.121369    0.090328   -0.013992    11.00000   -1.20000
AFIX   0
C19   1   -0.023920    0.084138    0.044701    11.00000    0.02900    0.02390 =
         0.02335   -0.00409    0.00493    0.00017
C20   1    0.001794    0.041020    0.092721    11.00000    0.02417    0.02253 =
         0.02781   -0.00504    0.00131    0.00120
C21   1   -0.236826   -0.015378    0.010079    11.00000    0.02580    0.04235 =
         0.03367   -0.00223    0.00206   -0.00322
C22   1   -0.291476    0.043365    0.035273    11.00000    0.03601    0.07884 =
         0.06898   -0.00923    0.00563    0.00409
AFIX  33
H22A  2   -0.281056    0.026622    0.071943    11.00000   -1.20000
H22B  2   -0.282159    0.113243    0.031615    11.00000   -1.20000
H22C  2   -0.346289    0.027933    0.018430    11.00000   -1.20000
AFIX   0
C23   1   -0.257146   -0.123978    0.013829    11.00000    0.05086    0.06341 =
         0.07765    0.00082   -0.01199   -0.01649
AFIX  33
H23A  2   -0.248402   -0.142604    0.050169    11.00000   -1.20000
H23B  2   -0.312436   -0.134846   -0.003699    11.00000   -1.20000
H23C  2   -0.223541   -0.163650   -0.002594    11.00000   -1.20000
AFIX   0
C24   1   -0.251343    0.008648   -0.046249    11.00000    0.03755    0.12973 =
         0.03749    0.00363   -0.00430   -0.02432
AFIX  33
H24A  2   -0.215736   -0.029762   -0.061649    11.00000   -1.20000
H24B  2   -0.305949   -0.006962   -0.063521    11.00000   -1.20000
H24C  2   -0.241819    0.078348   -0.050336    11.00000   -1.20000
AFIX   0
C25   1    0.028347    0.149847    0.022228    11.00000    0.03086    0.02993 =
         0.02230   -0.00123    0.00326   -0.00264
AFIX  23
H25A  2    0.081087    0.119665    0.027927    11.00000   -1.20000
H25B  2    0.006378    0.154973   -0.015454    11.00000   -1.20000
AFIX   0
C26   1    0.036878    0.250134    0.044911    11.00000    0.02406    0.03081 =
         0.02155   -0.00161    0.00292   -0.00462
C27   1   -0.006168    0.332381    0.034251    11.00000    0.02737    0.03359 =
         0.02285    0.00065    0.00253   -0.00135
AFIX  43
H27   2   -0.052427    0.340877    0.007449    11.00000   -1.20000
AFIX   0
C28   1    0.031041    0.404932    0.071059    11.00000    0.02638    0.03055 =
         0.02383   -0.00011    0.00555   -0.00436
C29   1    0.014997    0.501824    0.081193    11.00000    0.02879    0.02901 =
         0.02832    0.00298    0.00664   -0.00126
AFIX  43
H29   2   -0.029270    0.534396    0.060316    11.00000   -1.20000
AFIX   0
C30   1    0.064657    0.549976    0.122230    11.00000    0.03340    0.03105 =
         0.02735   -0.00081    0.01147   -0.00472
C31   1    0.130733    0.499224    0.151698    11.00000    0.03278    0.03316 =
         0.02566   -0.00371    0.00696   -0.00725
AFIX  43
H31   2    0.164705    0.533005    0.179374    11.00000   -1.20000
AFIX   0
C32   1    0.148969    0.403873    0.142815    11.00000    0.02813    0.03245 =
         0.02528    0.00092    0.00568   -0.00643
C33   1    0.096378    0.358629    0.101813    11.00000    0.02725    0.02632 =
         0.02599    0.00004    0.00643   -0.00280
C34   1    0.049747    0.655629    0.136593    11.00000    0.03875    0.03000 =
         0.03518   -0.00555    0.01050   -0.00102
C35   1   -0.025803    0.697508    0.102100    11.00000    0.05201    0.03036 =
         0.03794   -0.00244    0.01402    0.00191
AFIX  33
H35A  2   -0.070616    0.656913    0.104917    11.00000   -1.20000
H35B  2   -0.033650    0.764252    0.113060    11.00000   -1.20000
H35C  2   -0.021538    0.698188    0.066226    11.00000   -1.20000
AFIX   0
C36   1    0.118371    0.720416    0.131346    11.00000    0.05073    0.03222 =
         0.09029   -0.01305    0.02499   -0.00918
AFIX  33
H36A  2    0.167437    0.694774    0.153194    11.00000   -1.20000
H36B  2    0.121897    0.720977    0.095322    11.00000   -1.20000
H36C  2    0.109785    0.787042    0.142157    11.00000   -1.20000
AFIX   0
C37   1    0.039798    0.658063    0.192273    11.00000    0.06354    0.05350 =
         0.03155   -0.00744    0.00623    0.01559
AFIX  33
H37A  2   -0.004395    0.616181    0.194907    11.00000   -1.20000
H37B  2    0.088058    0.634374    0.215894    11.00000   -1.20000
H37C  2    0.029401    0.725184    0.201436    11.00000   -1.20000
AFIX   0
C38   1    0.219851    0.350784    0.174689    11.00000    0.02509    0.03610 =
         0.02725   -0.00219    0.00205   -0.00595
AFIX  23
H38A  2    0.256543    0.398811    0.195389    11.00000   -1.20000
H38B  2    0.247575    0.317415    0.151384    11.00000   -1.20000
AFIX   0
HKLF 4
 
REM  yt1412b
REM R1 =  0.0629 for    4654 Fo > 4sig(Fo)  and  0.0777 for all    5695 data
REM    370 parameters refined using      0 restraints
 
END  
     
WGHT      0.0724     11.4666 

REM No hydrogen bonds found for HTAB generation

REM Highest difference peak  0.877,  deepest hole -0.340,  1-sigma level  0.066
Q1    1  -0.2760  0.0923 -0.0004  11.00000  0.05    0.88
Q2    1  -0.2851 -0.0621  0.0358  11.00000  0.05    0.70
Q3    1  -0.2382 -0.0714 -0.0425  11.00000  0.05    0.62
Q4    1   0.0485  0.3776  0.3035  11.00000  0.05    0.47
Q5    1   0.1770  0.3355  0.3636  11.00000  0.05    0.46
Q6    1   0.0790  0.2219  0.3503  11.00000  0.05    0.41
Q7    1   0.0017  0.3677  0.0590  11.00000  0.05    0.29
Q8    1  -0.0013  0.2804  0.0502  11.00000  0.05    0.28
Q9    1  -0.0104  0.0638  0.0672  11.00000  0.05    0.27
Q10   1   0.1282  0.2606  0.3074  11.00000  0.05    0.27
Q11   1  -0.1926 -0.0001  0.0265  11.00000  0.05    0.26
Q12   1  -0.0153 -0.0147  0.0945  11.00000  0.05    0.26
Q13   1   0.1093 -0.0001  0.1899  11.00000  0.05    0.26
Q14   1   0.1113  0.3168  0.3293  11.00000  0.05    0.25
Q15   1   0.0526 -0.0523  0.1607  11.00000  0.05    0.25
Q16   1   0.1552  0.1873  0.2807  11.00000  0.05    0.25
Q17   1   0.0538  0.6000  0.1280  11.00000  0.05    0.24
Q18   1   0.1783  0.2836  0.2320  11.00000  0.05    0.24
Q19   1   0.2078  0.3117  0.1960  11.00000  0.05    0.24
Q20   1   0.0273  0.2973  0.0272  11.00000  0.05    0.24
Q21   1   0.0560  0.3756  0.0936  11.00000  0.05    0.23
;

loop_
_symmetry_equiv_pos_site_id
_space_group_symop_operation_xyz
1 +X,+Y,+Z
2 -X,+Y,1/2-Z
3 -X,-Y,-Z
4 +X,-Y,1/2+Z
5 1/2+X,1/2+Y,+Z
6 1/2-X,1/2+Y,1/2-Z
7 1/2-X,1/2-Y,-Z
8 1/2+X,1/2-Y,1/2+Z

loop_
_atom_site_label
_atom_site_type_symbol
_atom_site_fract_x
_atom_site_fract_y
_atom_site_fract_z
_atom_site_U_iso_or_equiv
_atom_site_adp_type
_atom_site_occupancy
_atom_site_site_symmetry_multiplicity
_atom_site_calc_flag
_atom_site_refinement_flags
O1 O 0.22693(9) 0.14265(13) 0.15990(6) 0.0340(4) Uani 1 8 d .
O2 O 0.07535(9) 0.05117(11) 0.12449(6) 0.0286(4) Uani 1 8 d .
O3 O 0.10134(9) 0.26383(11) 0.08621(6) 0.0276(4) Uani 1 8 d .
C1 C 0.19678(13) 0.17701(18) 0.20012(8) 0.0289(5) Uani 1 8 d .
C2 C 0.16425(13) 0.11026(17) 0.22867(9) 0.0295(5) Uani 1 8 d .
C3 C 0.13827(13) 0.14412(18) 0.27064(9) 0.0301(5) Uani 1 8 d .
C4 C 0.14203(13) 0.24279(17) 0.28448(8) 0.0280(5) Uani 1 8 d .
C5 C 0.17004(12) 0.30751(17) 0.25313(8) 0.0275(5) Uani 1 8 d .
C6 C 0.19726(12) 0.27630(18) 0.21040(8) 0.0283(5) Uani 1 8 d .
C7 C 0.11270(14) 0.27597(19) 0.33150(9) 0.0324(5) Uani 1 8 d .
C8 C 0.16617(16) 0.2308(2) 0.38081(10) 0.0446(7) Uani 1 8 d .
C9 C 0.02872(14) 0.2396(2) 0.32720(10) 0.0395(6) Uani 1 8 d .
C10 C 0.11408(18) 0.3858(2) 0.33740(11) 0.0464(7) Uani 1 8 d .
C11 C 0.30994(14) 0.1289(2) 0.17557(10) 0.0433(7) Uani 1 8 d .
C12 C 0.14884(14) 0.00585(17) 0.21026(9) 0.0335(5) Uani 1 8 d .
C13 C 0.07445(14) -0.00048(16) 0.16858(9) 0.0299(5) Uani 1 8 d .
C14 C 0.00430(14) -0.04291(17) 0.16555(9) 0.0310(5) Uani 1 8 d .
C15 C -0.04526(13) -0.01755(16) 0.11569(8) 0.0280(5) Uani 1 8 d .
C16 C -0.12280(14) -0.03638(17) 0.08885(9) 0.0295(5) Uani 1 8 d .
C17 C -0.15131(13) 0.00353(17) 0.03979(9) 0.0289(5) Uani 1 8 d .
C18 C -0.10129(13) 0.06294(16) 0.01924(8) 0.0269(5) Uani 1 8 d .
C19 C -0.02392(13) 0.08414(16) 0.04470(8) 0.0257(5) Uani 1 8 d .
C20 C 0.00179(12) 0.04102(16) 0.09272(8) 0.0257(5) Uani 1 8 d .
C21 C -0.23683(14) -0.01538(19) 0.01008(9) 0.0348(6) Uani 1 8 d .
C22 C -0.29148(17) 0.0434(3) 0.03527(13) 0.0625(9) Uani 1 8 d .
C23 C -0.2571(2) -0.1240(3) 0.01383(14) 0.0687(10) Uani 1 8 d .
C24 C -0.25134(18) 0.0086(3) -0.04625(11) 0.0706(11) Uani 1 8 d .
C25 C 0.02835(13) 0.14985(17) 0.02223(8) 0.0282(5) Uani 1 8 d .
C26 C 0.03688(12) 0.25013(17) 0.04491(8) 0.0259(5) Uani 1 8 d .
C27 C -0.00617(13) 0.33238(17) 0.03425(8) 0.0285(5) Uani 1 8 d .
C28 C 0.03104(13) 0.40493(17) 0.07106(8) 0.0270(5) Uani 1 8 d .
C29 C 0.01500(13) 0.50182(17) 0.08119(9) 0.0288(5) Uani 1 8 d .
C30 C 0.06466(14) 0.54998(17) 0.12223(9) 0.0299(5) Uani 1 8 d .
C31 C 0.13073(14) 0.49922(17) 0.15170(9) 0.0306(5) Uani 1 8 d .
C32 C 0.14897(13) 0.40387(17) 0.14281(8) 0.0288(5) Uani 1 8 d .
C33 C 0.09638(13) 0.35863(16) 0.10181(8) 0.0265(5) Uani 1 8 d .
C34 C 0.04975(15) 0.65563(18) 0.13659(9) 0.0344(6) Uani 1 8 d .
C35 C -0.02580(16) 0.69751(19) 0.10210(10) 0.0396(6) Uani 1 8 d .
C36 C 0.11837(18) 0.7204(2) 0.13135(14) 0.0564(8) Uani 1 8 d .
C37 C 0.03980(19) 0.6581(2) 0.19227(10) 0.0504(7) Uani 1 8 d .
C38 C 0.21985(13) 0.35078(18) 0.17469(9) 0.0302(5) Uani 1 8 d .
H3 H 0.11724 0.09875 0.2906 0.0361 Uiso 1 8 calc R
H5 H 0.17084 0.37526 0.26081 0.0330 Uiso 1 8 calc R
H8A H 0.16588 0.15957 0.37756 0.0535 Uiso 1 8 calc R
H8B H 0.21999 0.25514 0.38526 0.0535 Uiso 1 8 calc R
H8C H 0.14645 0.24922 0.4108 0.0535 Uiso 1 8 calc R
H9A H 0.02717 0.16843 0.32335 0.0474 Uiso 1 8 calc R
H9B H 0.01207 0.2576 0.35841 0.0474 Uiso 1 8 calc R
H9C H -0.00681 0.26947 0.29708 0.0474 Uiso 1 8 calc R
H10A H 0.16762 0.40985 0.34019 0.0557 Uiso 1 8 calc R
H10B H 0.07832 0.41528 0.30726 0.0557 Uiso 1 8 calc R
H10C H 0.0972 0.40341 0.36859 0.0557 Uiso 1 8 calc R
H11A H 0.32913 0.10474 0.14635 0.0520 Uiso 1 8 calc R
H11B H 0.33547 0.19125 0.18738 0.0520 Uiso 1 8 calc R
H11C H 0.3223 0.08134 0.20375 0.0520 Uiso 1 8 calc R
H12A H 0.19347 -0.01804 0.19696 0.0402 Uiso 1 8 calc R
H12B H 0.14448 -0.03623 0.23954 0.0402 Uiso 1 8 calc R
H14 H -0.00996 -0.08199 0.1912 0.0372 Uiso 1 8 calc R
H16 H -0.15581 -0.07599 0.10385 0.0354 Uiso 1 8 calc R
H18 H -0.12137 0.09033 -0.01399 0.0323 Uiso 1 8 calc R
H22A H -0.28106 0.02662 0.07194 0.0750 Uiso 1 8 calc R
H22B H -0.28216 0.11324 0.03162 0.0750 Uiso 1 8 calc R
H22C H -0.34629 0.02793 0.01843 0.0750 Uiso 1 8 calc R
H23A H -0.2484 -0.1426 0.05017 0.0824 Uiso 1 8 calc R
H23B H -0.31244 -0.13485 -0.0037 0.0824 Uiso 1 8 calc R
H23C H -0.22354 -0.16365 -0.00259 0.0824 Uiso 1 8 calc R
H24A H -0.21574 -0.02976 -0.06165 0.0847 Uiso 1 8 calc R
H24B H -0.30595 -0.00696 -0.06352 0.0847 Uiso 1 8 calc R
H24C H -0.24182 0.07835 -0.05034 0.0847 Uiso 1 8 calc R
H25A H 0.08109 0.11966 0.02793 0.0339 Uiso 1 8 calc R
H25B H 0.00638 0.15497 -0.01545 0.0339 Uiso 1 8 calc R
H27 H -0.05243 0.34088 0.00745 0.0343 Uiso 1 8 calc R
H29 H -0.02927 0.5344 0.06032 0.0345 Uiso 1 8 calc R
H31 H 0.1647 0.533 0.17937 0.0367 Uiso 1 8 calc R
H35A H -0.07062 0.65691 0.10492 0.0475 Uiso 1 8 calc R
H35B H -0.03365 0.76425 0.11306 0.0475 Uiso 1 8 calc R
H35C H -0.02154 0.69819 0.06623 0.0475 Uiso 1 8 calc R
H36A H 0.16744 0.69477 0.15319 0.0677 Uiso 1 8 calc R
H36B H 0.1219 0.72098 0.09532 0.0677 Uiso 1 8 calc R
H36C H 0.10978 0.78704 0.14216 0.0677 Uiso 1 8 calc R
H37A H -0.00439 0.61618 0.19491 0.0605 Uiso 1 8 calc R
H37B H 0.08806 0.63437 0.21589 0.0605 Uiso 1 8 calc R
H37C H 0.0294 0.72518 0.20144 0.0605 Uiso 1 8 calc R
H38A H 0.25654 0.39881 0.19539 0.0363 Uiso 1 8 calc R
H38B H 0.24758 0.31742 0.15138 0.0363 Uiso 1 8 calc R

loop_
_atom_site_aniso_label
_atom_site_aniso_U_11
_atom_site_aniso_U_22
_atom_site_aniso_U_33
_atom_site_aniso_U_12
_atom_site_aniso_U_13
_atom_site_aniso_U_23
O1 0.0258(8) 0.0452(10) 0.0288(8) 0.0032(7) 0.0025(7) -0.0080(7)
O2 0.0267(8) 0.0285(9) 0.0270(8) 0.0012(7) -0.0006(6) -0.0002(7)
O3 0.0271(8) 0.0283(9) 0.0248(8) -0.0030(7) 0.0012(6) -0.0018(6)
C1 0.0253(11) 0.0351(13) 0.0226(11) 0.0031(10) -0.0014(9) -0.0023(10)
C2 0.0262(11) 0.0295(13) 0.0270(11) 0.0049(9) -0.0047(9) 0.0003(10)
C3 0.0271(11) 0.0328(13) 0.0267(12) 0.0007(10) -0.0006(9) 0.0027(10)
C4 0.0232(11) 0.0323(13) 0.0254(11) 0.0005(9) -0.0003(9) -0.0008(9)
C5 0.0238(11) 0.0294(12) 0.0257(11) -0.0013(9) -0.0009(9) -0.0029(9)
C6 0.0202(11) 0.0353(13) 0.0259(11) -0.0012(9) -0.0012(9) -0.0004(10)
C7 0.0300(12) 0.0376(14) 0.0286(12) -0.0020(10) 0.0053(10) -0.0032(10)
C8 0.0418(15) 0.0595(18) 0.0305(13) 0.0014(13) 0.0050(11) 0.0001(12)
C9 0.0339(13) 0.0477(16) 0.0379(14) -0.0041(12) 0.0103(11) -0.0026(12)
C10 0.0581(18) 0.0410(16) 0.0451(16) -0.0035(13) 0.0223(14) -0.0075(13)
C11 0.0291(13) 0.0568(18) 0.0419(15) 0.0075(12) 0.0044(11) -0.0113(13)
C12 0.0350(13) 0.0287(13) 0.0305(12) 0.0050(10) -0.0044(10) 0.0007(10)
C13 0.0382(13) 0.0216(12) 0.0261(11) 0.0053(10) 0.0003(10) 0.0006(9)
C14 0.0391(13) 0.0234(12) 0.0277(11) -0.0007(10) 0.0024(10) 0.0012(9)
C15 0.0328(12) 0.0236(12) 0.0256(11) 0.0006(9) 0.0028(9) -0.0013(9)
C16 0.0313(12) 0.0264(12) 0.0305(12) -0.0020(10) 0.0068(10) 0.0000(10)
C17 0.0274(12) 0.0301(13) 0.0274(11) 0.0005(10) 0.0031(9) -0.0047(9)
C18 0.0287(11) 0.0276(12) 0.0228(11) 0.0026(9) 0.0030(9) -0.0020(9)
C19 0.0290(11) 0.0239(11) 0.0233(11) 0.0002(9) 0.0049(9) -0.0041(9)
C20 0.0242(11) 0.0225(11) 0.0278(11) 0.0012(9) 0.0013(9) -0.0050(9)
C21 0.0258(12) 0.0423(15) 0.0337(13) -0.0032(10) 0.0021(10) -0.0022(11)
C22 0.0360(16) 0.079(2) 0.069(2) 0.0041(16) 0.0056(15) -0.0092(18)
C23 0.0509(19) 0.063(2) 0.078(2) -0.0165(16) -0.0120(17) 0.0008(18)
C24 0.0376(16) 0.130(3) 0.0375(16) -0.0243(19) -0.0043(13) 0.0036(18)
C25 0.0309(12) 0.0299(13) 0.0223(11) -0.0026(10) 0.0033(9) -0.0012(9)
C26 0.0241(11) 0.0308(13) 0.0216(11) -0.0046(9) 0.0029(9) -0.0016(9)
C27 0.0274(11) 0.0336(13) 0.0228(11) -0.0014(10) 0.0025(9) 0.0006(10)
C28 0.0264(11) 0.0306(13) 0.0238(11) -0.0044(9) 0.0056(9) -0.0001(9)
C29 0.0288(12) 0.0290(13) 0.0283(12) -0.0013(10) 0.0066(9) 0.0030(9)
C30 0.0334(12) 0.0311(13) 0.0273(11) -0.0047(10) 0.0115(10) -0.0008(10)
C31 0.0328(12) 0.0332(13) 0.0257(11) -0.0073(10) 0.0070(10) -0.0037(10)
C32 0.0281(11) 0.0325(13) 0.0253(11) -0.0064(10) 0.0057(9) 0.0009(10)
C33 0.0273(11) 0.0263(12) 0.0260(11) -0.0028(9) 0.0064(9) 0.0000(9)
C34 0.0388(13) 0.0300(13) 0.0352(13) -0.0010(10) 0.0105(11) -0.0056(10)
C35 0.0520(16) 0.0304(14) 0.0379(14) 0.0019(12) 0.0140(12) -0.0024(11)
C36 0.0507(17) 0.0322(16) 0.090(2) -0.0092(13) 0.0250(17) -0.0131(15)
C37 0.0635(19) 0.0535(18) 0.0316(14) 0.0156(15) 0.0062(13) -0.0074(13)
C38 0.0251(11) 0.0361(14) 0.0273(12) -0.0060(10) 0.0021(9) -0.0022(10)

loop_
_atom_type_symbol
_atom_type_description
_atom_type_scat_dispersion_real
_atom_type_scat_dispersion_imag
_atom_type_scat_source
C C 0.0181 0.0091
;
International Tables for Crystallography
(Vol. C, Tables 4.2.6.8 and 6.1.1.4)
;
H H 0.0000 0.0000
;
International Tables for Crystallography
(Vol. C, Table 6.1.1.4)
;
O O 0.0492 0.0322
;
International Tables for Crystallography
(Vol. C, Tables 4.2.6.8 and 6.1.1.4)
;

loop_
_geom_angle_atom_site_label_1
_geom_angle_atom_site_label_2
_geom_angle_atom_site_label_3
_geom_angle
_geom_angle_publ_flag
C1 O1 C11 111.69(17) yes
C13 O2 C20 105.93(17) yes
C26 O3 C33 105.68(16) yes
O1 C1 C2 118.9(2) yes
O1 C1 C6 120.0(2) yes
C2 C1 C6 121.1(2) yes
C1 C2 C3 118.7(2) yes
C1 C2 C12 120.3(2) yes
C3 C2 C12 120.7(2) yes
C2 C3 C4 122.2(2) yes
C3 C4 C5 117.3(2) yes
C3 C4 C7 119.9(2) yes
C5 C4 C7 122.8(2) yes
C4 C5 C6 122.3(2) yes
C1 C6 C5 118.2(2) yes
C1 C6 C38 121.7(2) yes
C5 C6 C38 119.9(2) yes
C4 C7 C8 108.9(2) yes
C4 C7 C9 110.37(19) yes
C4 C7 C10 112.3(2) yes
C8 C7 C9 107.8(2) yes
C8 C7 C10 108.5(2) yes
C9 C7 C10 108.8(2) yes
C2 C12 C13 110.53(18) yes
O2 C13 C12 114.7(2) yes
O2 C13 C14 111.74(19) yes
C12 C13 C14 133.5(2) yes
C13 C14 C15 106.7(2) yes
C14 C15 C16 136.1(2) yes
C14 C15 C20 104.90(19) yes
C16 C15 C20 118.99(19) yes
C15 C16 C17 119.4(2) yes
C16 C17 C18 118.68(19) yes
C16 C17 C21 120.1(2) yes
C18 C17 C21 121.2(2) yes
C17 C18 C19 123.83(19) yes
C18 C19 C20 115.0(2) yes
C18 C19 C25 122.89(18) yes
C20 C19 C25 122.06(18) yes
O2 C20 C15 110.71(18) yes
O2 C20 C19 125.3(2) yes
C15 C20 C19 123.99(19) yes
C17 C21 C22 108.7(2) yes
C17 C21 C23 109.9(2) yes
C17 C21 C24 112.8(2) yes
C22 C21 C23 107.5(3) yes
C22 C21 C24 110.8(2) yes
C23 C21 C24 107.0(3) yes
C19 C25 C26 113.4(2) yes
O3 C26 C25 115.42(18) yes
O3 C26 C27 111.17(19) yes
C25 C26 C27 133.40(18) yes
C26 C27 C28 107.18(18) yes
C27 C28 C29 135.22(19) yes
C27 C28 C33 105.13(19) yes
C29 C28 C33 119.64(19) yes
C28 C29 C30 119.14(19) yes
C29 C30 C31 118.5(2) yes
C29 C30 C34 122.2(2) yes
C31 C30 C34 119.32(19) yes
C30 C31 C32 124.2(2) yes
C31 C32 C33 114.82(19) yes
C31 C32 C38 123.48(19) yes
C33 C32 C38 121.7(2) yes
O3 C33 C28 110.83(17) yes
O3 C33 C32 125.49(19) yes
C28 C33 C32 123.7(2) yes
C30 C34 C35 112.18(19) yes
C30 C34 C36 109.8(2) yes
C30 C34 C37 109.1(2) yes
C35 C34 C36 108.2(2) yes
C35 C34 C37 106.9(2) yes
C36 C34 C37 110.6(2) yes
C6 C38 C32 112.03(19) yes

loop_
_geom_bond_atom_site_label_1
_geom_bond_atom_site_label_2
_geom_bond_distance
_geom_bond_publ_flag
O1 C1 1.390(3) yes
O1 C11 1.425(3) yes
O2 C13 1.378(3) yes
O2 C20 1.368(2) yes
O3 C26 1.388(2) yes
O3 C33 1.373(3) yes
C1 C2 1.398(4) yes
C1 C6 1.387(3) yes
C2 C3 1.389(4) yes
C2 C12 1.516(3) yes
C3 C4 1.399(3) yes
C4 C5 1.389(3) yes
C4 C7 1.538(4) yes
C5 C6 1.407(3) yes
C6 C38 1.514(3) yes
C7 C8 1.549(3) yes
C7 C9 1.531(4) yes
C7 C10 1.512(4) yes
C12 C13 1.498(3) yes
C13 C14 1.344(3) yes
C14 C15 1.446(3) yes
C15 C16 1.398(3) yes
C15 C20 1.395(3) yes
C16 C17 1.397(3) yes
C17 C18 1.402(3) yes
C17 C21 1.538(3) yes
C18 C19 1.392(3) yes
C19 C20 1.386(3) yes
C19 C25 1.509(3) yes
C21 C22 1.527(4) yes
C21 C23 1.539(4) yes
C21 C24 1.502(4) yes
C25 C26 1.494(3) yes
C26 C27 1.348(3) yes
C27 C28 1.439(3) yes
C28 C29 1.397(3) yes
C28 C33 1.390(3) yes
C29 C30 1.391(3) yes
C30 C31 1.415(3) yes
C30 C34 1.536(3) yes
C31 C32 1.379(3) yes
C32 C33 1.395(3) yes
C32 C38 1.512(3) yes
C34 C35 1.530(3) yes
C34 C36 1.528(4) yes
C34 C37 1.541(4) yes
